data_7005748
loop_
_publ_author_name
'Mikata, Yuji'
'So, Haruka'
'Yamashita, Azusa'
'Kawamura, Ayano'
'Mikuriya, Masahiro'
'Fukui, K\^oichi'
'Ichimura, Akio'
'Yano, Shigenobu'

_publ_section_title
;
 Quinoline-based tetradendate nitrogen ligands stabilize the
 bis(micro-oxo) dinuclear manganese(iii,iii) core.
;
_journal_issue 30
_journal_name_full 'Dalton transactions (Cambridge, England : 2003)'
_journal_page_first 3330
_journal_page_last 3334
_journal_paper_doi 10.1039/b705080a
_journal_year 2007
_chemical_formula_moiety 'C28 H34 N4 '
_chemical_formula_sum 'C28 H34 N4'
_chemical_formula_weight 426.60
_space_group_IT_number 2
_symmetry_cell_setting triclinic
_symmetry_Int_Tables_number 2
_symmetry_space_group_name_Hall '-P 1'
_symmetry_space_group_name_H-M 'P -1'
_cell_angle_alpha 81.368(6)
_cell_angle_beta 84.698(6)
_cell_angle_gamma 74.897(6)
_cell_formula_units_Z 1
_cell_length_a 7.2432(2)
_cell_length_b 8.8278(2)
_cell_length_c 9.6628(2)
_cell_measurement_reflns_used 1435
_cell_measurement_temperature 173.1
_cell_measurement_theta_max 28.7
_cell_measurement_theta_min 2.1
_cell_volume 588.84(3)
_computing_cell_refinement CrystalClear
_computing_data_collection CrystalClear
_computing_data_reduction CrystalStructure
_computing_publication_material 'CrystalStructure 3.6.0'
_computing_structure_refinement SHELXL
_computing_structure_solution SHELXS97
_diffrn_detector_area_resol_mean 7.31
_diffrn_measured_fraction_theta_full 0.9762
_diffrn_measured_fraction_theta_max 0.9762
_diffrn_measurement_device_type 'Rigaku Mercury'
_diffrn_measurement_method \w
_diffrn_radiation_type 'Mo K\a'
_diffrn_radiation_wavelength 0.7107
_diffrn_reflns_av_R_equivalents 0.014
_diffrn_reflns_limit_h_max 9
_diffrn_reflns_limit_h_min -9
_diffrn_reflns_limit_k_max 11
_diffrn_reflns_limit_k_min -11
_diffrn_reflns_limit_l_max 12
_diffrn_reflns_limit_l_min -12
_diffrn_reflns_number 6342
_diffrn_reflns_theta_full 28.69
_diffrn_reflns_theta_max 28.69
_exptl_absorpt_coefficient_mu 0.072
_exptl_absorpt_correction_T_max 0.994
_exptl_absorpt_correction_T_min 0.886
_exptl_absorpt_correction_type multi-scan
_exptl_absorpt_process_details 'Jacobson, R. (1998) Private communication'
_exptl_crystal_colour colorless
_exptl_crystal_density_diffrn 1.203
_exptl_crystal_density_method 'not measured'
_exptl_crystal_description platelet
_exptl_crystal_F_000 230.00
_exptl_crystal_size_max 0.40
_exptl_crystal_size_mid 0.30
_exptl_crystal_size_min 0.08
_refine_diff_density_max 0.31
_refine_diff_density_min -0.16
_refine_ls_extinction_method none
_refine_ls_goodness_of_fit_ref 1.055
_refine_ls_hydrogen_treatment refall
_refine_ls_number_parameters 214
_refine_ls_number_reflns 2952
_refine_ls_R_factor_gt 0.0390
_refine_ls_shift/su_max 0.0010
_refine_ls_structure_factor_coef Fsqd
_refine_ls_weighting_details 'w = 1/[\s^2^(Fo^2^)+(0.0624P)^2^+0.0154P] where P=(Fo^2^+2Fc^2^)/3'
_refine_ls_weighting_scheme calc
_refine_ls_wR_factor_ref 0.1110
_reflns_number_gt 2257
_reflns_number_total 2952
_reflns_threshold_expression F^2^>2.0\s(F^2^)
_cod_data_source_file b705080a.txt
_cod_data_source_block '__i-Pr2enQ2-55-1'
_cod_original_cell_volume 588.84(2)
_cod_original_formula_sum 'C28 H34 N4 '
_cod_database_code 7005748

loop_
_symmetry_equiv_pos_site_id
_symmetry_equiv_pos_as_xyz
1 +X,+Y,+Z
2 -X,-Y,-Z

loop_
_atom_site_label
_atom_site_type_symbol
_atom_site_fract_x
_atom_site_fract_y
_atom_site_fract_z
_atom_site_U_iso_or_equiv
_atom_site_adp_type
_atom_site_occupancy
_atom_site_symmetry_multiplicity
_atom_site_calc_flag
_atom_site_refinement_flags
_atom_site_disorder_assembly
_atom_site_disorder_group
N(1) N 0.33998(10) 0.70402(8) 0.95849(8) 0.0232(2) Uani 1.00 1 d . . .
N(2) N 0.38827(11) 1.06241(9) 0.75310(8) 0.0249(2) Uani 1.00 1 d . . .
C(1) C 0.4460(1) 0.56319(10) 1.04488(10) 0.0265(2) Uani 1.00 1 d . . .
C(2) C 0.46121(13) 0.80946(10) 0.89923(10) 0.0254(2) Uani 1.00 1 d . . .
C(3) C 0.38281(12) 0.91252(10) 0.76813(9) 0.0230(2) Uani 1.00 1 d . . .
C(4) C 0.3118(1) 0.84560(11) 0.66597(10) 0.0269(2) Uani 1.00 1 d . . .
C(5) C 0.2468(1) 0.93763(12) 0.54590(10) 0.0284(2) Uani 1.00 1 d . . .
C(6) C 0.1797(1) 1.20492(13) 0.40497(11) 0.0322(2) Uani 1.00 1 d . . .
C(7) C 0.1843(2) 1.36002(13) 0.39221(12) 0.0377(3) Uani 1.00 1 d . . .
C(8) C 0.2598(2) 1.41631(13) 0.49777(12) 0.0390(3) Uani 1.00 1 d . . .
C(9) C 0.3267(2) 1.31750(12) 0.61490(12) 0.0343(3) Uani 1.00 1 d . . .
C(10) C 0.32174(13) 1.15657(10) 0.63223(10) 0.0251(2) Uani 1.00 1 d . . .
C(11) C 0.24828(13) 1.09942(11) 0.52547(10) 0.0257(2) Uani 1.00 1 d . . .
C(12) C 0.1802(2) 0.82548(12) 1.17442(11) 0.0315(2) Uani 1.00 1 d . . .
C(13) C 0.16076(13) 0.79132(10) 1.02664(9) 0.0244(2) Uani 1.00 1 d . . .
C(14) C 0.0013(2) 0.70955(13) 1.02350(12) 0.0345(3) Uani 1.00 1 d . . .
H(1) H 0.541(2) 0.5884(12) 1.1038(11) 0.030(3) Uiso 1.00 1 . . . .
H(2) H 0.352(2) 0.5177(13) 1.1123(12) 0.034(3) Uiso 1.00 1 . . . .
H(3) H 0.592(2) 0.7414(12) 0.8722(11) 0.029(3) Uiso 1.00 1 . . . .
H(4) H 0.483(2) 0.8794(13) 0.9673(12) 0.034(3) Uiso 1.00 1 . . . .
H(5) H 0.313(2) 0.7339(13) 0.6856(11) 0.032(3) Uiso 1.00 1 . . . .
H(6) H 0.196(2) 0.8917(13) 0.4740(12) 0.038(3) Uiso 1.00 1 . . . .
H(7) H 0.128(2) 1.163(1) 0.3309(13) 0.046(3) Uiso 1.00 1 . . . .
H(8) H 0.133(2) 1.434(1) 0.3077(13) 0.042(3) Uiso 1.00 1 . . . .
H(9) H 0.263(2) 1.528(2) 0.486(1) 0.054(4) Uiso 1.00 1 . . . .
H(10) H 0.379(2) 1.356(1) 0.6890(13) 0.045(3) Uiso 1.00 1 . . . .
H(11) H 0.199(2) 0.723(2) 1.2438(13) 0.045(3) Uiso 1.00 1 . . . .
H(12) H 0.285(2) 0.8763(13) 1.1757(12) 0.040(3) Uiso 1.00 1 . . . .
H(13) H 0.061(2) 0.898(2) 1.2080(13) 0.050(4) Uiso 1.00 1 . . . .
H(14) H 0.127(1) 0.8954(12) 0.9648(11) 0.024(3) Uiso 1.00 1 . . . .
H(15) H 0.030(2) 0.604(2) 1.081(1) 0.049(4) Uiso 1.00 1 . . . .
H(16) H -0.012(2) 0.696(1) 0.9248(13) 0.044(3) Uiso 1.00 1 . . . .
H(17) H -0.122(2) 0.775(2) 1.0600(13) 0.050(4) Uiso 1.00 1 . . . .

loop_
_atom_site_aniso_label
_atom_site_aniso_U_11
_atom_site_aniso_U_22
_atom_site_aniso_U_33
_atom_site_aniso_U_12
_atom_site_aniso_U_13
_atom_site_aniso_U_23
N(1) 0.0249(4) 0.0179(4) 0.0226(4) -0.0001(3) -0.0002(3) 0.0006(3)
N(2) 0.0264(4) 0.0233(4) 0.0239(4) -0.0050(3) -0.0013(3) -0.0013(3)
C(1) 0.0336(5) 0.0188(4) 0.0218(5) 0.0021(4) -0.0030(4) -0.0007(4)
C(2) 0.0254(5) 0.0231(4) 0.0259(5) -0.0039(4) -0.0032(4) -0.0007(4)
C(3) 0.0202(4) 0.0240(4) 0.0230(5) -0.0036(3) 0.0011(3) -0.0020(4)
C(4) 0.0297(5) 0.0250(5) 0.0270(5) -0.0090(4) -0.0005(4) -0.0034(4)
C(5) 0.0280(5) 0.0347(5) 0.0241(5) -0.0106(4) -0.0015(4) -0.0039(4)
C(6) 0.0284(5) 0.0417(6) 0.0235(5) -0.0074(4) -0.0018(4) 0.0027(4)
C(7) 0.0350(6) 0.0391(6) 0.0295(6) -0.0008(5) 0.0004(4) 0.0093(5)
C(8) 0.0478(6) 0.0257(5) 0.0372(6) -0.0040(4) 0.0023(5) 0.0039(4)
C(9) 0.0421(6) 0.0268(5) 0.0324(6) -0.0070(4) -0.0017(5) -0.0018(4)
C(10) 0.0238(4) 0.0255(4) 0.0233(5) -0.0037(4) 0.0015(4) -0.0007(4)
C(11) 0.0207(4) 0.0313(5) 0.0228(5) -0.0051(4) 0.0014(4) 0.0001(4)
C(12) 0.0320(5) 0.0313(5) 0.0297(6) -0.0029(4) 0.0004(4) -0.0101(4)
C(13) 0.0243(4) 0.0200(4) 0.0256(5) -0.0004(3) -0.0009(4) -0.0015(4)
C(14) 0.0308(5) 0.0377(6) 0.0365(6) -0.0102(4) -0.0019(4) -0.0067(5)

loop_
_atom_type_symbol
_atom_type_description
_atom_type_scat_dispersion_real
_atom_type_scat_dispersion_imag
_atom_type_scat_source
C C 0.003 0.002
;
International Tables for Crystallography
(1992, Vol. C, Tables 4.2.6.8 and 6.1.1.4)
;
H H 0.000 0.000
;
International Tables for Crystallography
(1992, Vol. C, Table 6.1.1.4)
;
N N 0.006 0.003
;
International Tables for Crystallography
(1992, Vol. C, Tables 4.2.6.8 and 6.1.1.4)
;

loop_
_geom_angle_atom_site_label_1
_geom_angle_atom_site_label_2
_geom_angle_atom_site_label_3
_geom_angle
_geom_angle_publ_flag
_geom_angle_site_symmetry_1
_geom_angle_site_symmetry_2
_geom_angle_site_symmetry_3
C(2) N(1) C(1) 112.20(7) ? . . .
C(13) N(1) C(1) 114.88(7) ? . . .
N(1) C(2) C(3) 111.73(8) ? . . .
C(13) N(1) C(2) 111.44(7) ? . . .
N(1) C(13) C(12) 114.82(8) ? . . .
N(1) C(13) C(14) 110.72(8) ? . . .
N(2) C(3) C(2) 117.23(9) ? . . .
N(2) C(3) C(4) 123.05(8) ? . . .
C(10) N(2) C(3) 117.75(9) ? . . .
N(2) C(10) C(9) 118.3(1) ? . . .
N(2) C(10) C(11) 122.79(8) ? . . .
C(2) C(3) C(4) 119.69(8) ? . . .
C(3) C(4) C(5) 119.56(9) ? . . .
C(4) C(5) C(11) 119.5(1) ? . . .
C(5) C(11) C(10) 117.36(8) ? . . .
C(5) C(11) C(6) 123.4(1) ? . . .
C(11) C(6) C(7) 120.4(1) ? . . .
C(6) C(7) C(8) 120.3(1) ? . . .
C(6) C(11) C(10) 119.27(9) ? . . .
C(7) C(8) C(9) 120.6(1) ? . . .
C(8) C(9) C(10) 120.5(1) ? . . .
C(9) C(10) C(11) 118.92(9) ? . . .
C(12) C(13) C(14) 111.46(8) ? . . .
N(1) C(1) H(1) 112.2(5) ? . . .
N(1) C(1) H(2) 108.9(6) ? . . .
N(1) C(2) H(3) 107.9(7) ? . . .
N(1) C(2) H(4) 113.8(6) ? . . .
N(1) C(13) H(14) 103.8(6) ? . . .
H(2) C(1) H(1) 107.2(9) ? . . .
H(3) C(2) C(3) 107.4(6) ? . . .
H(4) C(2) C(3) 108.9(6) ? . . .
H(4) C(2) H(3) 106.8(9) ? . . .
C(3) C(4) H(5) 117.6(7) ? . . .
H(5) C(4) C(5) 122.8(7) ? . . .
C(4) C(5) H(6) 120.0(6) ? . . .
H(6) C(5) C(11) 120.5(6) ? . . .
H(7) C(6) C(7) 121.2(7) ? . . .
C(6) C(7) H(8) 119.7(8) ? . . .
H(7) C(6) C(11) 118.4(7) ? . . .
H(8) C(7) C(8) 120.1(8) ? . . .
C(7) C(8) H(9) 118.8(8) ? . . .
C(8) C(9) H(10) 121.0(7) ? . . .
H(9) C(8) C(9) 120.6(8) ? . . .
H(10) C(9) C(10) 118.5(7) ? . . .
H(11) C(12) C(13) 110.2(8) ? . . .
H(12) C(12) C(13) 110.8(7) ? . . .
H(13) C(12) C(13) 110.6(8) ? . . .
C(12) C(13) H(14) 107.7(7) ? . . .
H(12) C(12) H(11) 111(1) ? . . .
H(13) C(12) H(11) 106(1) ? . . .
H(13) C(12) H(12) 107(1) ? . . .
H(14) C(13) C(14) 107.7(7) ? . . .
C(13) C(14) H(15) 111.0(8) ? . . .
C(13) C(14) H(16) 108.8(8) ? . . .
C(13) C(14) H(17) 110.5(9) ? . . .
H(16) C(14) H(15) 109(1) ? . . .
H(17) C(14) H(15) 108(1) ? . . .
H(17) C(14) H(16) 108(1) ? . . .

loop_
_geom_bond_atom_site_label_1
_geom_bond_atom_site_label_2
_geom_bond_distance
_geom_bond_publ_flag
_geom_bond_site_symmetry_1
_geom_bond_site_symmetry_2
N(1) C(1) 1.463(1) ? . .
N(1) C(2) 1.462(1) ? . .
N(1) C(13) 1.478(1) ? . .
N(2) C(3) 1.320(1) ? . .
N(2) C(10) 1.375(1) ? . .
C(2) C(3) 1.508(1) ? . .
C(3) C(4) 1.420(1) ? . .
C(4) C(5) 1.359(1) ? . .
C(5) C(11) 1.415(1) ? . .
C(6) C(7) 1.365(2) ? . .
C(6) C(11) 1.418(1) ? . .
C(7) C(8) 1.409(2) ? . .
C(8) C(9) 1.364(1) ? . .
C(9) C(10) 1.415(1) ? . .
C(10) C(11) 1.414(2) ? . .
C(12) C(13) 1.529(1) ? . .
C(13) C(14) 1.518(2) ? . .
C(1) H(1) 1.02(1) ? . .
C(1) H(2) 1.02(1) ? . .
C(2) H(3) 1.01(1) ? . .
C(2) H(4) 1.01(1) ? . .
C(4) H(5) 0.97(1) ? . .
C(5) H(6) 0.99(1) ? . .
C(6) H(7) 0.99(1) ? . .
C(7) H(8) 1.00(1) ? . .
C(8) H(9) 0.98(1) ? . .
C(9) H(10) 0.98(1) ? . .
C(12) H(11) 1.03(1) ? . .
C(12) H(12) 0.98(1) ? . .
C(12) H(13) 0.99(1) ? . .
C(13) H(14) 1.004(9) ? . .
C(14) H(15) 1.00(1) ? . .
C(14) H(16) 0.99(1) ? . .
C(14) H(17) 1.00(1) ? . .
H(8) C(7) 1.00(1) ? . .

loop_
_geom_contact_atom_site_label_1
_geom_contact_atom_site_label_2
_geom_contact_distance
_geom_contact_publ_flag
_geom_contact_site_symmetry_1
_geom_contact_site_symmetry_2
N(1) N(2) 3.554(1) ? . .
N(1) C(3) 2.458(1) ? . .
N(1) C(4) 2.917(1) ? . .
N(1) C(12) 2.534(1) ? . .
N(1) C(14) 2.465(1) ? . .
N(2) C(2) 2.416(1) ? . .
N(2) C(4) 2.409(1) ? . .
N(2) C(5) 2.811(1) ? . .
N(2) C(9) 2.395(1) ? . .
N(2) C(11) 2.449(1) ? . .
C(1) C(2) 2.428(1) ? . .
C(1) C(12) 2.956(1) ? . .
C(1) C(13) 2.480(1) ? . .
C(1) C(14) 3.156(1) ? . .
C(2) C(4) 2.532(1) ? . .
C(2) C(12) 3.193(1) ? . .
C(2) C(13) 2.430(1) ? . .
C(3) C(5) 2.401(1) ? . .
C(3) C(9) 3.592(1) ? . .
C(3) C(10) 2.307(1) ? . .
C(3) C(11) 2.756(1) ? . .
C(3) C(13) 3.053(1) ? . .
C(4) C(10) 2.735(1) ? . .
C(4) C(11) 2.396(1) ? . .
C(4) C(13) 3.555(1) ? . .
C(5) C(6) 2.494(1) ? . .
C(5) C(10) 2.417(2) ? . .
C(6) C(8) 2.405(2) ? . .
C(6) C(9) 2.791(2) ? . .
C(6) C(10) 2.443(1) ? . .
C(7) C(9) 2.409(2) ? . .
C(7) C(10) 2.800(1) ? . .
C(7) C(11) 2.415(1) ? . .
C(8) C(10) 2.413(1) ? . .
C(8) C(11) 2.792(2) ? . .
C(9) C(11) 2.436(2) ? . .
C(12) C(14) 2.518(2) ? . .
N(1) H(1) 2.08(1) ? . .
N(1) H(2) 2.03(1) ? . .
N(1) H(3) 2.02(1) ? . .
N(1) H(4) 2.09(1) ? . .
N(1) H(5) 2.63(1) ? . .
N(1) H(11) 2.86(1) ? . .
N(1) H(12) 2.71(1) ? . .
N(1) H(13) 3.37(1) ? . .
N(1) H(14) 1.975(9) ? . .
N(1) H(15) 2.73(1) ? . .
N(1) H(16) 2.62(1) ? . .
N(1) H(17) 3.32(1) ? . .
N(2) H(3) 2.947(9) ? . .
N(2) H(4) 2.46(1) ? . .
N(2) H(5) 3.25(1) ? . .
N(2) H(10) 2.56(1) ? . .
N(2) H(14) 3.13(1) ? . .
C(1) H(3) 2.48(1) ? . .
C(1) H(4) 2.85(1) ? . .
C(1) H(8) 3.51(1) ? . 54601
C(1) H(11) 2.78(1) ? . .
C(1) H(12) 3.11(1) ? . .
C(1) H(14) 3.266(9) ? . .
C(1) H(15) 2.93(1) ? . .
C(1) H(16) 3.47(1) ? . .
C(2) H(1) 2.55(1) ? . .
C(2) H(2) 3.27(1) ? . .
C(2) H(5) 2.66(1) ? . .
C(2) H(12) 2.93(1) ? . .
C(2) H(14) 2.40(1) ? . .
C(2) H(17) 3.44(1) ? . 65501
C(3) H(3) 2.05(1) ? . .
C(3) H(4) 2.07(1) ? . .
C(3) H(5) 2.06(1) ? . .
C(3) H(6) 3.31(1) ? . .
C(3) H(14) 2.55(1) ? . .
C(4) H(3) 2.85(1) ? . .
C(4) H(4) 3.35(1) ? . .
C(4) H(6) 2.05(1) ? . .
C(4) H(14) 3.11(1) ? . .
C(5) H(5) 2.06(1) ? . .
C(5) H(7) 2.69(1) ? . .
C(6) H(6) 2.72(1) ? . .
C(6) H(8) 2.05(1) ? . .
C(6) H(9) 3.28(2) ? . .
C(7) H(2) 3.14(1) ? . 56401
C(7) H(7) 2.06(1) ? . .
C(7) H(9) 2.07(2) ? . .
C(7) H(10) 3.30(1) ? . .
C(7) H(11) 3.33(1) ? . 56401
C(7) H(15) 3.51(1) ? . 56401
C(8) H(7) 3.31(1) ? . .
C(8) H(8) 2.10(1) ? . .
C(8) H(10) 2.05(1) ? . .
C(8) H(11) 3.34(1) ? . 56401
C(9) H(8) 3.31(1) ? . .
C(9) H(9) 2.05(1) ? . .
C(10) H(6) 3.33(1) ? . .
C(10) H(7) 3.33(1) ? . .
C(10) H(9) 3.31(1) ? . .
C(10) H(10) 2.07(1) ? . .
C(11) H(5) 3.30(1) ? . .
C(11) H(6) 2.10(1) ? . .
C(11) H(7) 2.08(1) ? . .
C(11) H(8) 3.32(1) ? . .
C(11) H(10) 3.32(1) ? . .
C(12) H(1) 2.99(1) ? . .
C(12) H(2) 2.81(1) ? . .
C(12) H(4) 2.91(1) ? . .
C(12) H(6) 3.06(1) ? . 55601
C(12) H(7) 3.46(1) ? . 55601
C(12) H(8) 3.60(1) ? . 54601
C(12) H(14) 2.07(1) ? . .
C(12) H(15) 2.77(2) ? . .
C(12) H(16) 3.37(1) ? . .
C(12) H(17) 2.71(2) ? . .
C(13) H(1) 2.96(1) ? . .
C(13) H(2) 2.51(1) ? . .
C(13) H(3) 3.28(1) ? . .
C(13) H(4) 2.63(1) ? . .
C(13) H(5) 3.45(1) ? . .
C(13) H(11) 2.12(1) ? . .
C(13) H(12) 2.09(1) ? . .
C(13) H(13) 2.09(1) ? . .
C(13) H(15) 2.09(1) ? . .
C(13) H(16) 2.07(1) ? . .
C(13) H(17) 2.09(1) ? . .
C(14) H(2) 2.79(1) ? . .
C(14) H(3) 3.36(1) ? . 45501
C(14) H(8) 3.41(1) ? . 54601
C(14) H(11) 2.71(1) ? . .
C(14) H(12) 3.37(1) ? . .
C(14) H(13) 2.75(1) ? . .
C(14) H(14) 2.06(1) ? . .
H(2) C(7) 3.14(1) ? . 54601
H(3) C(14) 3.36(1) ? . 65501
H(6) C(12) 3.06(1) ? . 55401
H(7) C(12) 3.46(1) ? . 55401
H(8) C(1) 3.51(1) ? . 56401
H(8) C(6) 2.05(1) ? . .
H(8) C(8) 2.10(1) ? . .
H(8) C(9) 3.31(1) ? . .
H(8) C(11) 3.32(1) ? . .
H(8) C(12) 3.60(1) ? . 56401
H(8) C(14) 3.41(1) ? . 56401
H(11) C(7) 3.33(1) ? . 54601
H(11) C(8) 3.34(1) ? . 54601
H(15) C(7) 3.51(1) ? . 54601
H(17) C(2) 3.44(1) ? . 45501

loop_
_geom_torsion_atom_site_label_1
_geom_torsion_atom_site_label_2
_geom_torsion_atom_site_label_3
_geom_torsion_atom_site_label_4
_geom_torsion
_geom_torsion_publ_flag
_geom_torsion_site_symmetry_1
_geom_torsion_site_symmetry_2
_geom_torsion_site_symmetry_3
_geom_torsion_site_symmetry_4
C(1) N(1) C(2) C(3) 155.99(7) ? . . . .
C(13) N(1) C(2) C(3) -73.58(9) ? . . . .
C(1) N(1) C(13) C(12) 48.6(1) ? . . . .
C(1) N(1) C(13) C(14) -78.7(1) ? . . . .
C(2) N(1) C(13) C(12) -80.42(9) ? . . . .
C(2) N(1) C(13) C(14) 152.29(7) ? . . . .
C(10) N(2) C(3) C(2) 178.34(7) ? . . . .
C(10) N(2) C(3) C(4) -0.1(1) ? . . . .
C(3) N(2) C(10) C(9) 179.96(8) ? . . . .
C(3) N(2) C(10) C(11) 0.2(1) ? . . . .
N(1) C(2) C(3) N(2) 138.12(8) ? . . . .
N(1) C(2) C(3) C(4) -43.4(1) ? . . . .
N(2) C(3) C(4) C(5) 0.4(1) ? . . . .
C(2) C(3) C(4) C(5) -177.93(8) ? . . . .
C(3) C(4) C(5) C(11) -0.9(1) ? . . . .
C(4) C(5) C(11) C(6) -178.66(9) ? . . . .
C(4) C(5) C(11) C(10) 1.1(1) ? . . . .
C(11) C(6) C(7) C(8) 1.0(2) ? . . . .
C(7) C(6) C(11) C(5) 179.61(9) ? . . . .
C(7) C(6) C(11) C(10) -0.1(1) ? . . . .
C(6) C(7) C(8) C(9) -1.0(2) ? . . . .
C(7) C(8) C(9) C(10) 0.2(2) ? . . . .
C(8) C(9) C(10) N(2) -179.06(9) ? . . . .
C(8) C(9) C(10) C(11) 0.7(1) ? . . . .
N(2) C(10) C(11) C(5) -0.7(1) ? . . . .
N(2) C(10) C(11) C(6) 179.03(9) ? . . . .
C(9) C(10) C(11) C(5) 179.55(8) ? . . . .
C(9) C(10) C(11) C(6) -0.7(1) ? . . . .
